data_4327209
loop_
_publ_author_name
'Jeremiah S. Duncan'
'Michael J. Zdilla'
'Sonny C. Lee'

_publ_contact_author_address
;                                                                               
 Department of Chemistry
 University of Waterloo
 200 University Avenue West
 Waterloo, Ontario  N2L 3G1
 CANADA  
;
_publ_contact_author_email sclee@uwaterloo.ca
_publ_contact_author_fax 519-746-0435
_publ_contact_author_name 'Sonny C. Lee'
_publ_contact_author_phone '519-885-1211 x7501'
_publ_section_title
;
 Synthesis and Elaboration of the Dinuclear Iron-Imide Cluster Core
 [Fe2(\m-NR)2]2+
;
_journal_name_full 'Inorganic Chemistry'
_journal_page_first 1071
_journal_page_last 1080
_journal_paper_doi 10.1021/ic061133+
_journal_volume 46
_journal_year 2007
_chemical_compound_source 'Chemical synthesis, S.C. Lee lab'
_chemical_formula_moiety '(C8H20N +) (Fe 3+)2 (C4H9N 2-)2 (Cl -1)4'
_chemical_formula_structural (C8H20N)(Fe2(NC4H9)2Cl4)
_chemical_formula_sum 'C24 H58 Cl4 Fe2 N4'
_chemical_formula_weight 656.24
_chemical_name_common (NEt4)2[Fe2(mu-NtBu)2Cl4]
_chemical_name_systematic
; 
 ? 
;
_space_group_IT_number 14
_symmetry_cell_setting monoclinic
_symmetry_space_group_name_Hall '-P 2yn'
_symmetry_space_group_name_H-M 'P 1 21/n 1'
_atom_sites_solution_hydrogens geom
_atom_sites_solution_primary direct
_atom_sites_solution_secondary difmap
_audit_creation_method SHELXL
_cell_angle_alpha 90.00
_cell_angle_beta 94.769(2)
_cell_angle_gamma 90.00
_cell_formula_units_Z 2
_cell_length_a 12.0020(9)
_cell_length_b 11.5142(6)
_cell_length_c 12.5742(10)
_cell_measurement_reflns_used 9068
_cell_measurement_temperature 200(2)
_cell_measurement_theta_max 27.51
_cell_measurement_theta_min 2.25
_cell_volume 1731.7(2)
_computing_cell_refinement DENZO-SMN
_computing_data_collection 'NONIUS COLLECT'
_computing_data_reduction DENZO-SMN
_computing_molecular_graphics 'Siemens SHELXTL'
_computing_publication_material 'CIFTAB, Siemens SHELXTL'
_computing_structure_refinement 'SHELXL-93 (Sheldrick, 1993)'
_computing_structure_solution 'SHELXS-86 (Sheldrick, 1990)'
_diffrn_ambient_temperature 200(2)
_diffrn_measurement_device 'Nonius KappaCCD'
_diffrn_measurement_method '\w scans'
_diffrn_radiation_monochromator graphite
_diffrn_radiation_source 'fine-focus sealed tube'
_diffrn_radiation_type MoK\a
_diffrn_radiation_wavelength 0.71073
_diffrn_reflns_av_R_equivalents 0.069
_diffrn_reflns_av_sigmaI/netI 0.1046
_diffrn_reflns_limit_h_max 15
_diffrn_reflns_limit_h_min 0
_diffrn_reflns_limit_k_max 14
_diffrn_reflns_limit_k_min 0
_diffrn_reflns_limit_l_max 16
_diffrn_reflns_limit_l_min -16
_diffrn_reflns_number 3960
_diffrn_reflns_theta_max 27.51
_diffrn_reflns_theta_min 2.25
_diffrn_standards_number 0
_exptl_absorpt_coefficient_mu 1.165
_exptl_absorpt_correction_type none
_exptl_crystal_colour orange-black
_exptl_crystal_density_diffrn 1.259
_exptl_crystal_description plate
_exptl_crystal_F_000 700
_exptl_crystal_size_max 0.22
_exptl_crystal_size_mid 0.23
_exptl_crystal_size_min 0.10
_refine_diff_density_max 0.746
_refine_diff_density_min -0.589
_refine_diff_density_rms 0.106
_refine_ls_extinction_method none
_refine_ls_goodness_of_fit_all 0.991
_refine_ls_goodness_of_fit_obs 1.060
_refine_ls_hydrogen_treatment constr
_refine_ls_matrix_type full
_refine_ls_number_parameters 161
_refine_ls_number_reflns 3960
_refine_ls_number_restraints 0
_refine_ls_restrained_S_all 0.991
_refine_ls_restrained_S_obs 1.060
_refine_ls_R_factor_all 0.1285
_refine_ls_R_factor_obs 0.0564
_refine_ls_shift/esd_max 0.000
_refine_ls_shift/esd_mean 0.000
_refine_ls_structure_factor_coef Fsqd
_refine_ls_weighting_details 'w=1/[\s^2^(Fo^2^)+(0.0842P)^2^+0.0000P] where P=(Fo^2^+2Fc^2^)/3'
_refine_ls_weighting_scheme calc
_refine_ls_wR_factor_all 0.1671
_refine_ls_wR_factor_obs 0.1311
_reflns_number_observed 2182
_reflns_number_total 3960
_reflns_observed_criterion I>2\s(I)
_cod_data_source_file ic0611332Bsi20060622_121538_07.cif
_cod_data_source_block (NEt4)2[Fe2(mu-NtBu)2Cl4]
_cod_database_code 4327209

loop_
_symmetry_equiv_pos_as_xyz
'x, y, z'
'-x+1/2, y+1/2, -z+1/2'
'-x, -y, -z'
'x-1/2, -y-1/2, z-1/2'

loop_
_atom_site_aniso_label
_atom_site_aniso_U_11
_atom_site_aniso_U_22
_atom_site_aniso_U_33
_atom_site_aniso_U_23
_atom_site_aniso_U_13
_atom_site_aniso_U_12
Fe1 0.0318(4) 0.0343(4) 0.0222(3) 0.0039(3) 0.0004(3) -0.0056(3)
Cl1 0.0401(7) 0.0430(6) 0.0348(7) 0.0075(5) 0.0061(5) 0.0091(5)
Cl2 0.0385(7) 0.0375(6) 0.0322(6) 0.0047(5) 0.0066(5) 0.0030(5)
N1 0.032(2) 0.039(2) 0.029(2) 0.005(2) -0.002(2) -0.011(2)
N2 0.034(2) 0.020(2) 0.027(2) -0.0017(14) 0.003(2) 0.0017(14)
C1 0.027(2) 0.037(2) 0.029(2) -0.001(2) 0.001(2) -0.007(2)
C2 0.038(3) 0.046(3) 0.056(3) -0.004(3) -0.002(2) -0.005(2)
C3 0.050(3) 0.033(3) 0.078(4) -0.013(3) 0.015(3) -0.007(2)
C4 0.062(4) 0.072(4) 0.046(3) 0.013(3) 0.003(3) -0.036(3)
C5 0.034(3) 0.035(2) 0.035(3) -0.004(2) 0.009(2) 0.001(2)
C6 0.055(3) 0.042(3) 0.034(3) 0.006(2) 0.005(2) 0.000(2)
C7 0.027(2) 0.040(2) 0.030(3) -0.001(2) -0.001(2) 0.000(2)
C8 0.041(3) 0.057(3) 0.041(3) -0.009(2) -0.003(2) -0.009(2)
C9 0.037(3) 0.026(2) 0.038(3) 0.003(2) -0.007(2) 0.006(2)
C10 0.064(4) 0.040(3) 0.048(3) 0.006(2) 0.006(3) -0.006(2)
C11 0.044(3) 0.034(2) 0.028(3) -0.011(2) 0.004(2) 0.000(2)
C12 0.042(3) 0.048(3) 0.040(3) -0.008(2) 0.002(2) -0.009(2)

loop_
_atom_site_label
_atom_site_type_symbol
_atom_site_fract_x
_atom_site_fract_y
_atom_site_fract_z
_atom_site_U_iso_or_equiv
_atom_site_thermal_displace_type
_atom_site_occupancy
_atom_site_calc_flag
_atom_site_refinement_flags
Fe1 Fe 0.49593(5) 0.02888(5) 0.40360(5) 0.0296(2) Uani 1 d .
Cl1 Cl 0.40314(9) 0.18153(10) 0.31889(9) 0.0391(3) Uani 1 d .
Cl2 Cl 0.58366(9) -0.05512(9) 0.26481(9) 0.0359(3) Uani 1 d .
N1 N 0.5888(3) 0.0745(3) 0.5222(3) 0.0339(9) Uani 1 d .
N2 N 0.1641(3) 0.2921(3) 0.5345(3) 0.0269(8) Uani 1 d .
C1 C 0.6741(3) 0.1640(4) 0.5481(3) 0.0311(10) Uani 1 d .
C2 C 0.7752(4) 0.1095(4) 0.6072(4) 0.0471(13) Uani 1 d .
H2A H 0.8272(13) 0.1705(4) 0.6339(22) 0.071 Uiso 1 calc R
H2B H 0.8124(15) 0.0584(22) 0.5589(8) 0.071 Uiso 1 calc R
H2C H 0.7519(5) 0.0641(23) 0.6675(15) 0.071 Uiso 1 calc R
C3 C 0.6235(4) 0.2543(4) 0.6190(5) 0.0532(14) Uani 1 d .
H3A H 0.6802(9) 0.3126(17) 0.6414(22) 0.080 Uiso 1 calc R
H3B H 0.5978(26) 0.2160(6) 0.6821(14) 0.080 Uiso 1 calc R
H3C H 0.5600(18) 0.2922(20) 0.5790(10) 0.080 Uiso 1 calc R
C4 C 0.7076(5) 0.2206(5) 0.4463(4) 0.060(2) Uani 1 d .
H4A H 0.7674(20) 0.2771(23) 0.4640(5) 0.090 Uiso 1 calc R
H4B H 0.6428(9) 0.2603(25) 0.4103(15) 0.090 Uiso 1 calc R
H4C H 0.7342(28) 0.1609(6) 0.3990(13) 0.090 Uiso 1 calc R
C5 C 0.0912(4) 0.2654(3) 0.6245(4) 0.0344(10) Uani 1 d .
H5A H 0.0118(4) 0.2713(3) 0.5966(4) 0.041 Uiso 1 calc R
H5B H 0.1049(4) 0.3253(3) 0.6806(4) 0.041 Uiso 1 calc R
C6 C 0.1106(4) 0.1458(4) 0.6755(4) 0.0438(12) Uani 1 d .
H6A H 0.0616(18) 0.1362(11) 0.7335(16) 0.066 Uiso 1 calc R
H6B H 0.1888(7) 0.1390(10) 0.7042(21) 0.066 Uiso 1 calc R
H6C H 0.0939(25) 0.0854(4) 0.6216(7) 0.066 Uiso 1 calc R
C7 C 0.2869(3) 0.2945(3) 0.5735(3) 0.0323(10) Uani 1 d .
H7A H 0.3314(3) 0.3047(3) 0.5113(3) 0.039 Uiso 1 calc R
H7B H 0.3074(3) 0.2185(3) 0.6063(3) 0.039 Uiso 1 calc R
C8 C 0.3192(4) 0.3903(4) 0.6546(4) 0.0465(12) Uani 1 d .
H8A H 0.2967(25) 0.4659(5) 0.6242(10) 0.070 Uiso 1 calc R
H8B H 0.4003(5) 0.3893(19) 0.6721(20) 0.070 Uiso 1 calc R
H8C H 0.2812(21) 0.3769(16) 0.7196(10) 0.070 Uiso 1 calc R
C9 C 0.1258(4) 0.4089(3) 0.4894(3) 0.0340(11) Uani 1 d .
H9A H 0.1267(4) 0.4654(3) 0.5488(3) 0.041 Uiso 1 calc R
H9B H 0.0473(4) 0.4014(3) 0.4589(3) 0.041 Uiso 1 calc R
C10 C 0.1951(5) 0.4580(4) 0.4039(4) 0.0506(14) Uani 1 d .
H10A H 0.1609(14) 0.5301(14) 0.3756(17) 0.076 Uiso 1 calc R
H10B H 0.1980(21) 0.4014(11) 0.3460(12) 0.076 Uiso 1 calc R
H10C H 0.2711(8) 0.4741(24) 0.4350(7) 0.076 Uiso 1 calc R
C11 C 0.1546(4) 0.1982(3) 0.4485(4) 0.0353(11) Uani 1 d .
H11A H 0.1994(4) 0.2222(3) 0.3896(4) 0.042 Uiso 1 calc R
H11B H 0.1878(4) 0.1256(3) 0.4792(4) 0.042 Uiso 1 calc R
C12 C 0.0357(4) 0.1727(4) 0.4023(4) 0.0437(12) Uani 1 d .
H12A H 0.0373(4) 0.1131(19) 0.3469(17) 0.065 Uiso 1 calc R
H12B H 0.0019(10) 0.2438(7) 0.3713(21) 0.065 Uiso 1 calc R
H12C H -0.0086(7) 0.1447(24) 0.4592(6) 0.065 Uiso 1 calc R

loop_
_atom_type_symbol
_atom_type_description
_atom_type_scat_dispersion_real
_atom_type_scat_dispersion_imag
_atom_type_scat_source
C C 0.0033 0.0016 'International Tables Vol C Tables 4.2.6.8 and 6.1.1.4'
H H 0.0000 0.0000 'International Tables Vol C Tables 4.2.6.8 and 6.1.1.4'
N N 0.0061 0.0033 'International Tables Vol C Tables 4.2.6.8 and 6.1.1.4'
Cl Cl 0.1484 0.1585 'International Tables Vol C Tables 4.2.6.8 and 6.1.1.4'
Fe Fe 0.3463 0.8444 'International Tables Vol C Tables 4.2.6.8 and 6.1.1.4'

loop_
_geom_angle_atom_site_label_1
_geom_angle_atom_site_label_2
_geom_angle_atom_site_label_3
_geom_angle
_geom_angle_site_symmetry_1
_geom_angle_site_symmetry_3
N1 Fe1 N1 95.41(14) . 3_656
N1 Fe1 Cl1 113.02(11) . .
N1 Fe1 Cl1 117.19(12) 3_656 .
N1 Fe1 Cl2 116.13(12) . .
N1 Fe1 Cl2 114.23(12) 3_656 .
Cl1 Fe1 Cl2 101.71(5) . .
N1 Fe1 Fe1 47.76(11) . 3_656
N1 Fe1 Fe1 47.65(11) 3_656 3_656
Cl1 Fe1 Fe1 129.06(5) . 3_656
Cl2 Fe1 Fe1 129.21(5) . 3_656
C1 N1 Fe1 137.3(3) . .
C1 N1 Fe1 137.3(3) . 3_656
Fe1 N1 Fe1 84.59(14) . 3_656
C7 N2 C9 111.2(3) . .
C7 N2 C5 111.5(3) . .
C9 N2 C5 106.4(3) . .
C7 N2 C11 104.8(3) . .
C9 N2 C11 111.2(3) . .
C5 N2 C11 111.8(3) . .
N1 C1 C2 109.5(3) . .
N1 C1 C4 110.0(4) . .
C2 C1 C4 109.6(4) . .
N1 C1 C3 107.7(4) . .
C2 C1 C3 109.8(4) . .
C4 C1 C3 110.2(4) . .
N2 C5 C6 114.7(3) . .
N2 C7 C8 114.5(3) . .
N2 C9 C10 115.3(4) . .
C12 C11 N2 114.7(4) . .

loop_
_geom_bond_atom_site_label_1
_geom_bond_atom_site_label_2
_geom_bond_distance
_geom_bond_site_symmetry_2
Fe1 N1 1.862(3) .
Fe1 N1 1.865(3) 3_656
Fe1 Cl1 2.2950(12) .
Fe1 Cl2 2.3229(12) .
Fe1 Fe1 2.5080(12) 3_656
N1 C1 1.470(5) .
N1 Fe1 1.865(3) 3_656
N2 C7 1.515(5) .
N2 C9 1.516(5) .
N2 C5 1.518(5) .
N2 C11 1.526(5) .
C1 C2 1.506(6) .
C1 C4 1.520(6) .
C1 C3 1.528(6) .
C5 C6 1.529(6) .
C7 C8 1.529(6) .
C9 C10 1.522(6) .
C11 C12 1.525(6) .

loop_
_geom_torsion_atom_site_label_1
_geom_torsion_atom_site_label_2
_geom_torsion_atom_site_label_3
_geom_torsion_atom_site_label_4
_geom_torsion
_geom_torsion_site_symmetry_1
_geom_torsion_site_symmetry_4
N1 Fe1 N1 C1 -170.4(5) 3_656 .
Cl1 Fe1 N1 C1 -47.8(5) . .
Cl2 Fe1 N1 C1 69.2(4) . .
Fe1 Fe1 N1 C1 -170.4(5) 3_656 .
N1 Fe1 N1 Fe1 0.0 3_656 3_656
Cl1 Fe1 N1 Fe1 122.62(10) . 3_656
Cl2 Fe1 N1 Fe1 -120.37(10) . 3_656
Fe1 Fe1 N1 Fe1 0.0 3_656 3_656
Fe1 N1 C1 C2 -133.0(4) . .
Fe1 N1 C1 C2 61.1(5) 3_656 .
Fe1 N1 C1 C4 -12.5(6) . .
Fe1 N1 C1 C4 -178.3(4) 3_656 .
Fe1 N1 C1 C3 107.6(5) . .
Fe1 N1 C1 C3 -58.2(5) 3_656 .
C7 N2 C5 C6 -63.1(5) . .
C9 N2 C5 C6 175.5(4) . .
C11 N2 C5 C6 53.9(5) . .
C9 N2 C7 C8 54.9(5) . .
C5 N2 C7 C8 -63.7(4) . .
C11 N2 C7 C8 175.1(4) . .
C7 N2 C9 C10 53.1(5) . .
C5 N2 C9 C10 174.7(4) . .
C11 N2 C9 C10 -63.3(5) . .
C7 N2 C11 C12 175.5(4) . .
C9 N2 C11 C12 -64.3(5) . .
C5 N2 C11 C12 54.5(5) . .
